data_7203386
loop_
_publ_author_name
'Gilroy, Joe B.'
'Koivisto, Bryan D.'
'McDonald, Robert'
'Ferguson, Michael J.'
'Hicks, Robin G.'

_publ_section_title
;
 Magnetostructural studies of copper(ii)?verdazyl radical complexes
;
_journal_issue 26
_journal_name_full 'Journal of Materials Chemistry'
_journal_page_first 2618
_journal_paper_doi 10.1039/b603624d
_journal_volume 16
_journal_year 2006
_chemical_formula_moiety 'C13 H18 N5 O'
_chemical_formula_sum 'C13 H18 N5 O'
_chemical_formula_weight 260.32
_chemical_name_systematic 1,5-diisopropyl-3-(2-pyridyl)-6-oxoverdazyl
_space_group_IT_number 14
_symmetry_cell_setting monoclinic
_symmetry_space_group_name_Hall '-P 2ybc'
_symmetry_space_group_name_H-M 'P 1 21/c 1'
_atom_sites_solution_hydrogens geom
_atom_sites_solution_primary direct
_atom_sites_solution_secondary difmap
_audit_creation_method SHELXL-97
_cell_angle_alpha 90.00
_cell_angle_beta 103.785(4)
_cell_angle_gamma 90.00
_cell_formula_units_Z 4
_cell_length_a 5.1997(13)
_cell_length_b 26.482(7)
_cell_length_c 10.429(3)
_cell_measurement_reflns_used 2098
_cell_measurement_temperature 193(2)
_cell_measurement_theta_max 25.85
_cell_measurement_theta_min 2.15
_cell_volume 1394.7(6)
_computing_cell_refinement 'Bruker SAINT (Bruker, 1997)'
_computing_data_collection 'Bruker SMART (Bruker, 1997)'
_computing_data_reduction 'Bruker SAINT (Bruker, 1997)'
_computing_molecular_graphics 'Bruker SHELXTL (Bruker, 1997)'
_computing_publication_material 'Bruker SHELXTL (Bruker, 1997)'
_computing_structure_refinement 'SHELXL-97 (Sheldrick, 1997)'
_computing_structure_solution 'SHELXS-97 (Sheldrick, 1990)'
_diffrn_ambient_temperature 193(2)
_diffrn_detector_area_resol_mean 8.192
_diffrn_measured_fraction_theta_full 0.995
_diffrn_measured_fraction_theta_max 0.995
_diffrn_measurement_device_type 'Bruker PLATFORM diffractometer/SMART 1000 CCD area detector'
_diffrn_measurement_method '\w scans'
_diffrn_radiation_monochromator graphite
_diffrn_radiation_source 'fine-focus sealed tube'
_diffrn_radiation_type MoK\a
_diffrn_radiation_wavelength 0.71073
_diffrn_reflns_av_R_equivalents 0.0706
_diffrn_reflns_av_sigmaI/netI 0.0618
_diffrn_reflns_limit_h_max 6
_diffrn_reflns_limit_h_min -6
_diffrn_reflns_limit_k_max 33
_diffrn_reflns_limit_k_min -33
_diffrn_reflns_limit_l_max 13
_diffrn_reflns_limit_l_min -12
_diffrn_reflns_number 10570
_diffrn_reflns_theta_full 26.41
_diffrn_reflns_theta_max 26.41
_diffrn_reflns_theta_min 1.54
_diffrn_standards_decay_% 0
_diffrn_standards_interval_time 0
_diffrn_standards_number 0
_exptl_absorpt_coefficient_mu 0.084
_exptl_absorpt_correction_T_max 0.9917
_exptl_absorpt_correction_T_min 0.9454
_exptl_absorpt_correction_type multi-scan
_exptl_absorpt_process_details 'SADABS (Sheldrick, 1996)'
_exptl_crystal_colour orange
_exptl_crystal_density_diffrn 1.240
_exptl_crystal_density_method 'not measured'
_exptl_crystal_description rod
_exptl_crystal_F_000 556
_exptl_crystal_size_max 0.68
_exptl_crystal_size_mid 0.12
_exptl_crystal_size_min 0.10
_refine_diff_density_max 0.157
_refine_diff_density_min -0.178
_refine_diff_density_rms 0.037
_refine_ls_extinction_method none
_refine_ls_goodness_of_fit_ref 1.015
_refine_ls_hydrogen_treatment constr
_refine_ls_matrix_type full
_refine_ls_number_parameters 172
_refine_ls_number_reflns 2853
_refine_ls_number_restraints 0
_refine_ls_restrained_S_all 1.015
_refine_ls_R_factor_all 0.1148
_refine_ls_R_factor_gt 0.0524
_refine_ls_shift/su_max 0.000
_refine_ls_shift/su_mean 0.000
_refine_ls_structure_factor_coef Fsqd
_refine_ls_weighting_details 'calc w=1/[\s^2^(Fo^2^)+(0.0479P)^2^+0.1626P] where P=(Fo^2^+2Fc^2^)/3'
_refine_ls_weighting_scheme calc
_refine_ls_wR_factor_gt 0.0993
_refine_ls_wR_factor_ref 0.1187
_reflns_number_gt 1647
_reflns_number_total 2853
_reflns_threshold_expression I>2\s(I)
_cod_data_source_file b603624d.txt
_cod_data_source_block vic0549
_cod_depositor_comments
;
The following automatic conversions were performed:
'_symmetry_cell_setting' value 'Monoclinic' changed to 'monoclinic'
according to '/home/saulius/struct/CIF-dictionaries/cif_core.dic'
dictionary named 'cif_core.dic' version 2.4.1 from 2010-06-29.

Automatic conversion script
Id: cif_fix_enum 1527 2010-12-29 10:47:43Z saulius 
;
_cod_original_sg_symbol_H-M 'P 21/c'
_cod_database_code 7203386

loop_
_symmetry_equiv_pos_as_xyz
'x, y, z'
'-x, y+1/2, -z+1/2'
'-x, -y, -z'
'x, -y-1/2, z-1/2'

loop_
_atom_site_label
_atom_site_type_symbol
_atom_site_fract_x
_atom_site_fract_y
_atom_site_fract_z
_atom_site_U_iso_or_equiv
_atom_site_adp_type
_atom_site_occupancy
_atom_site_symmetry_multiplicity
_atom_site_calc_flag
_atom_site_refinement_flags
_atom_site_disorder_assembly
_atom_site_disorder_group
O O -0.3554(3) 0.45900(6) 0.17708(14) 0.0538(5) Uani 1 1 d . . .
N1 N -0.0227(3) 0.40630(6) 0.27629(15) 0.0327(4) Uani 1 1 d . . .
N2 N 0.1567(3) 0.36916(6) 0.27118(15) 0.0331(4) Uani 1 1 d . . .
N3 N -0.1819(3) 0.40491(7) 0.05002(16) 0.0410(5) Uani 1 1 d . . .
N4 N -0.0074(3) 0.36769(6) 0.03813(16) 0.0383(5) Uani 1 1 d . . .
N10 N 0.5556(3) 0.30782(6) 0.23374(16) 0.0409(5) Uani 1 1 d . . .
C1 C 0.1496(4) 0.35251(7) 0.15066(18) 0.0300(5) Uani 1 1 d . . .
C2 C -0.1994(4) 0.42573(8) 0.1683(2) 0.0375(5) Uani 1 1 d . . .
C3 C -0.0233(4) 0.42371(7) 0.41018(19) 0.0347(5) Uani 1 1 d . . .
H3 H -0.1685 0.4491 0.4028 0.042 Uiso 1 1 calc R . .
C4 C -0.0806(5) 0.37996(8) 0.4929(2) 0.0444(6) Uani 1 1 d . . .
H4A H -0.2518 0.3649 0.4503 0.053 Uiso 1 1 calc R . .
H4B H -0.0860 0.3922 0.5809 0.053 Uiso 1 1 calc R . .
H4C H 0.0590 0.3545 0.5009 0.053 Uiso 1 1 calc R . .
C5 C 0.2360(5) 0.44947(8) 0.4717(2) 0.0492(6) Uani 1 1 d . . .
H5A H 0.2632 0.4777 0.4157 0.059 Uiso 1 1 calc R . .
H5B H 0.3814 0.4252 0.4797 0.059 Uiso 1 1 calc R . .
H5C H 0.2315 0.4621 0.5594 0.059 Uiso 1 1 calc R . .
C6 C -0.3463(4) 0.42392(9) -0.0765(2) 0.0479(6) Uani 1 1 d . . .
H6 H -0.4796 0.4480 -0.0563 0.058 Uiso 1 1 calc R . .
C7 C -0.1768(6) 0.45213(10) -0.1500(2) 0.0676(8) Uani 1 1 d . . .
H7A H -0.0855 0.4797 -0.0948 0.081 Uiso 1 1 calc R . .
H7B H -0.2883 0.4660 -0.2316 0.081 Uiso 1 1 calc R . .
H7C H -0.0459 0.4291 -0.1717 0.081 Uiso 1 1 calc R . .
C8 C -0.4923(5) 0.38129(11) -0.1563(2) 0.0699(8) Uani 1 1 d . . .
H8A H -0.6018 0.3640 -0.1053 0.084 Uiso 1 1 calc R . .
H8B H -0.3650 0.3574 -0.1778 0.084 Uiso 1 1 calc R . .
H8C H -0.6058 0.3946 -0.2382 0.084 Uiso 1 1 calc R . .
C11 C 0.3346(4) 0.31086(7) 0.13898(18) 0.0302(5) Uani 1 1 d . . .
C12 C 0.2751(4) 0.27726(8) 0.0354(2) 0.0432(6) Uani 1 1 d . . .
H12 H 0.1157 0.2808 -0.0311 0.052 Uiso 1 1 calc R . .
C13 C 0.4481(5) 0.23856(8) 0.0288(2) 0.0494(6) Uani 1 1 d . . .
H13 H 0.4098 0.2148 -0.0414 0.059 Uiso 1 1 calc R . .
C14 C 0.6756(5) 0.23515(8) 0.1255(2) 0.0480(6) Uani 1 1 d . . .
H14 H 0.7995 0.2089 0.1243 0.058 Uiso 1 1 calc R . .
C15 C 0.7220(5) 0.27035(8) 0.2245(2) 0.0483(6) Uani 1 1 d . . .
H15 H 0.8826 0.2680 0.2906 0.058 Uiso 1 1 calc R . .

loop_
_atom_site_aniso_label
_atom_site_aniso_U_11
_atom_site_aniso_U_22
_atom_site_aniso_U_33
_atom_site_aniso_U_23
_atom_site_aniso_U_13
_atom_site_aniso_U_12
O 0.0623(11) 0.0548(10) 0.0441(10) 0.0057(8) 0.0121(8) 0.0302(9)
N1 0.0394(10) 0.0299(9) 0.0281(9) 0.0000(8) 0.0066(8) 0.0081(8)
N2 0.0375(10) 0.0324(9) 0.0284(9) -0.0029(8) 0.0060(8) 0.0066(8)
N3 0.0460(11) 0.0484(11) 0.0265(9) 0.0046(8) 0.0046(8) 0.0171(9)
N4 0.0417(11) 0.0412(10) 0.0303(10) 0.0004(8) 0.0051(8) 0.0106(9)
N10 0.0435(11) 0.0362(10) 0.0392(10) -0.0013(8) 0.0026(9) 0.0086(9)
C1 0.0335(12) 0.0285(10) 0.0266(11) 0.0000(9) 0.0044(9) 0.0012(9)
C2 0.0405(13) 0.0376(12) 0.0342(12) 0.0061(10) 0.0086(11) 0.0071(11)
C3 0.0427(13) 0.0317(11) 0.0291(11) -0.0055(9) 0.0075(10) 0.0064(10)
C4 0.0561(14) 0.0462(13) 0.0329(12) -0.0023(10) 0.0143(11) -0.0023(12)
C5 0.0599(16) 0.0424(13) 0.0441(14) -0.0089(11) 0.0099(12) -0.0096(12)
C6 0.0500(15) 0.0613(15) 0.0292(12) 0.0093(11) 0.0029(11) 0.0233(12)
C7 0.079(2) 0.0662(18) 0.0498(16) 0.0234(14) -0.0004(14) -0.0041(15)
C8 0.0584(16) 0.095(2) 0.0451(15) 0.0185(15) -0.0095(13) -0.0153(16)
C11 0.0348(12) 0.0293(11) 0.0276(11) 0.0001(9) 0.0095(10) 0.0007(9)
C12 0.0420(13) 0.0489(14) 0.0379(13) -0.0105(11) 0.0082(11) 0.0046(11)
C13 0.0586(16) 0.0433(13) 0.0509(14) -0.0161(12) 0.0219(13) -0.0023(12)
C14 0.0548(15) 0.0331(12) 0.0612(16) -0.0012(12) 0.0240(14) 0.0099(11)
C15 0.0446(14) 0.0461(14) 0.0515(14) 0.0037(12) 0.0061(12) 0.0143(12)

loop_
_atom_type_symbol
_atom_type_description
_atom_type_scat_dispersion_real
_atom_type_scat_dispersion_imag
_atom_type_scat_source
C C 0.0033 0.0016 'International Tables Vol C Tables 4.2.6.8 and 6.1.1.4'
H H 0.0000 0.0000 'International Tables Vol C Tables 4.2.6.8 and 6.1.1.4'
N N 0.0061 0.0033 'International Tables Vol C Tables 4.2.6.8 and 6.1.1.4'
O O 0.0106 0.0060 'International Tables Vol C Tables 4.2.6.8 and 6.1.1.4'

loop_
_geom_angle_atom_site_label_1
_geom_angle_atom_site_label_2
_geom_angle_atom_site_label_3
_geom_angle
_geom_angle_site_symmetry_1
_geom_angle_site_symmetry_3
_geom_angle_publ_flag
N2 N1 C2 124.62(16) . . ?
N2 N1 C3 114.77(15) . . ?
C2 N1 C3 120.57(16) . . ?
C1 N2 N1 114.33(15) . . ?
N4 N3 C2 123.99(16) . . ?
N4 N3 C6 114.84(16) . . ?
C2 N3 C6 121.09(17) . . ?
C1 N4 N3 114.95(16) . . ?
C11 N10 C15 116.89(18) . . ?
N4 C1 N2 127.81(18) . . ?
N4 C1 C11 115.29(17) . . ?
N2 C1 C11 116.88(17) . . ?
O C2 N1 122.57(19) . . ?
O C2 N3 123.13(19) . . ?
N1 C2 N3 114.30(18) . . ?
N1 C3 C5 109.92(17) . . ?
N1 C3 C4 110.22(16) . . ?
C5 C3 C4 112.34(17) . . ?
N3 C6 C7 109.93(18) . . ?
N3 C6 C8 110.37(19) . . ?
C7 C6 C8 111.9(2) . . ?
N10 C11 C12 122.52(18) . . ?
N10 C11 C1 116.49(17) . . ?
C12 C11 C1 120.99(18) . . ?
C13 C12 C11 119.6(2) . . ?
C14 C13 C12 118.3(2) . . ?
C13 C14 C15 118.6(2) . . ?
N10 C15 C14 124.0(2) . . ?

loop_
_geom_bond_atom_site_label_1
_geom_bond_atom_site_label_2
_geom_bond_distance
_geom_bond_site_symmetry_2
_geom_bond_publ_flag
O C2 1.216(2) . ?
N1 N2 1.365(2) . ?
N1 C2 1.373(2) . ?
N1 C3 1.471(2) . ?
N2 C1 1.324(2) . ?
N3 N4 1.365(2) . ?
N3 C2 1.374(3) . ?
N3 C6 1.479(2) . ?
N4 C1 1.322(2) . ?
N10 C11 1.328(2) . ?
N10 C15 1.335(3) . ?
C1 C11 1.488(3) . ?
C3 C5 1.511(3) . ?
C3 C4 1.516(3) . ?
C6 C7 1.498(3) . ?
C6 C8 1.498(3) . ?
C11 C12 1.377(3) . ?
C12 C13 1.376(3) . ?
C13 C14 1.363(3) . ?
C14 C15 1.368(3) . ?

loop_
_geom_torsion_atom_site_label_1
_geom_torsion_atom_site_label_2
_geom_torsion_atom_site_label_3
_geom_torsion_atom_site_label_4
_geom_torsion
_geom_torsion_site_symmetry_1
_geom_torsion_site_symmetry_2
_geom_torsion_site_symmetry_3
_geom_torsion_site_symmetry_4
_geom_torsion_publ_flag
C2 N1 N2 C1 0.2(3) . . . . ?
C3 N1 N2 C1 177.77(17) . . . . ?
C2 N3 N4 C1 -0.3(3) . . . . ?
C6 N3 N4 C1 176.56(18) . . . . ?
N3 N4 C1 N2 -0.2(3) . . . . ?
N3 N4 C1 C11 178.18(16) . . . . ?
N1 N2 C1 N4 0.3(3) . . . . ?
N1 N2 C1 C11 -178.11(15) . . . . ?
N2 N1 C2 O -179.68(19) . . . . ?
C3 N1 C2 O 2.8(3) . . . . ?
N2 N1 C2 N3 -0.6(3) . . . . ?
C3 N1 C2 N3 -178.05(18) . . . . ?
N4 N3 C2 O 179.72(19) . . . . ?
C6 N3 C2 O 3.1(3) . . . . ?
N4 N3 C2 N1 0.6(3) . . . . ?
C6 N3 C2 N1 -176.01(18) . . . . ?
N2 N1 C3 C5 65.8(2) . . . . ?
C2 N1 C3 C5 -116.5(2) . . . . ?
N2 N1 C3 C4 -58.6(2) . . . . ?
C2 N1 C3 C4 119.2(2) . . . . ?
N4 N3 C6 C7 -68.4(2) . . . . ?
C2 N3 C6 C7 108.6(2) . . . . ?
N4 N3 C6 C8 55.6(2) . . . . ?
C2 N3 C6 C8 -127.5(2) . . . . ?
C15 N10 C11 C12 0.3(3) . . . . ?
C15 N10 C11 C1 179.58(18) . . . . ?
N4 C1 C11 N10 154.47(18) . . . . ?
N2 C1 C11 N10 -26.9(3) . . . . ?
N4 C1 C11 C12 -26.2(3) . . . . ?
N2 C1 C11 C12 152.38(19) . . . . ?
N10 C11 C12 C13 0.5(3) . . . . ?
C1 C11 C12 C13 -178.75(18) . . . . ?
C11 C12 C13 C14 -0.6(3) . . . . ?
C12 C13 C14 C15 -0.1(3) . . . . ?
C11 N10 C15 C14 -1.1(3) . . . . ?
C13 C14 C15 N10 1.0(4) . . . . ?
